data_7021074
loop_
_publ_author_name
'Chen, Hong-Xia'
'Zhou, Feng'
'Ma, Yong'
'Xu, Xiao-Ping'
'Ge, Jian-Feng'
'Zhang, Yong'
'Xu, Qing-Feng'
'Lu, Jian-Mei'

_publ_section_title
;
 Preparation of coordination polymers with 8-hydroxyquinoline azo
 benzensulfonic acid as a planar multidentate ligand and the study of
 their photochemical and photo-stability properties.
;
_journal_issue 14
_journal_name_full 'Dalton transactions (Cambridge, England : 2003)'
_journal_page_first 4831
_journal_page_last 4839
_journal_paper_doi 10.1039/c2dt32381h
_journal_volume 42
_journal_year 2013
_chemical_formula_moiety 'C17 H15 N3 O7 S2 Zn, 2(C2 H6 S)'
_chemical_formula_sum 'C21 H27 N3 O7 S4 Zn'
_chemical_formula_weight 627.07
_chemical_name_systematic
;
?
;
_space_group_IT_number 14
_symmetry_cell_setting monoclinic
_symmetry_Int_Tables_number 14
_symmetry_space_group_name_Hall '-P 2ybc'
_symmetry_space_group_name_H-M 'P 1 21/c 1'
_atom_sites_solution_hydrogens geom
_atom_sites_solution_primary direct
_atom_sites_solution_secondary difmap
_audit_creation_method SHELXL-97
_cell_angle_alpha 90.00
_cell_angle_beta 98.346(5)
_cell_angle_gamma 90.00
_cell_formula_units_Z 4
_cell_length_a 13.686(2)
_cell_length_b 12.346(2)
_cell_length_c 16.492(3)
_cell_measurement_reflns_used 8215
_cell_measurement_temperature 223(2)
_cell_measurement_theta_max 27.4
_cell_measurement_theta_min 3.0
_cell_volume 2757.1(8)
_computing_cell_refinement CrystalClear
_computing_data_collection CrystalClear
_computing_data_reduction CrystalStructure
_computing_publication_material 'CrystalStructure 3.7.0'
_computing_structure_refinement 'SHELXL-97 (Sheldrick, 1997)'
_computing_structure_solution 'SHELXS-97 (Sheldrick, 1990)'
_diffrn_ambient_temperature 223(2)
_diffrn_detector_area_resol_mean 14.63
_diffrn_measured_fraction_theta_full 0.995
_diffrn_measured_fraction_theta_max 0.995
_diffrn_measurement_device_type 'Rigaku Saturn'
_diffrn_measurement_method \w
_diffrn_radiation_monochromator graphite
_diffrn_radiation_source 'fine-focus sealed tube'
_diffrn_radiation_type MoK\a
_diffrn_radiation_wavelength 0.71075
_diffrn_reflns_av_R_equivalents 0.0690
_diffrn_reflns_av_sigmaI/netI 0.0943
_diffrn_reflns_limit_h_max 16
_diffrn_reflns_limit_h_min -16
_diffrn_reflns_limit_k_max 10
_diffrn_reflns_limit_k_min -14
_diffrn_reflns_limit_l_max 17
_diffrn_reflns_limit_l_min -19
_diffrn_reflns_number 15230
_diffrn_reflns_theta_full 25.50
_diffrn_reflns_theta_max 25.50
_diffrn_reflns_theta_min 3.01
_exptl_absorpt_coefficient_mu 1.238
_exptl_absorpt_correction_T_max 0.8361
_exptl_absorpt_correction_T_min 0.683
_exptl_absorpt_correction_type multi-scan
_exptl_absorpt_process_details 'Jacobson, R. (1998) Private communication'
_exptl_crystal_colour orange
_exptl_crystal_density_diffrn 1.511
_exptl_crystal_density_method 'not measured'
_exptl_crystal_description prism
_exptl_crystal_F_000 1296
_exptl_crystal_size_max 0.22
_exptl_crystal_size_mid 0.18
_exptl_crystal_size_min 0.15
_refine_diff_density_max 0.825
_refine_diff_density_min -0.723
_refine_diff_density_rms 0.102
_refine_ls_extinction_method none
_refine_ls_goodness_of_fit_ref 1.101
_refine_ls_hydrogen_treatment constr
_refine_ls_matrix_type full
_refine_ls_number_parameters 327
_refine_ls_number_reflns 5091
_refine_ls_number_restraints 7
_refine_ls_restrained_S_all 1.116
_refine_ls_R_factor_all 0.1076
_refine_ls_R_factor_gt 0.0797
_refine_ls_shift/su_max 0.000
_refine_ls_shift/su_mean 0.000
_refine_ls_structure_factor_coef Fsqd
_refine_ls_weighting_details 'calc w=1/[\s^2^(Fo^2^)+(0.0794P)^2^+4.8230P] where P=(Fo^2^+2Fc^2^)/3'
_refine_ls_weighting_scheme calc
_refine_ls_wR_factor_gt 0.1801
_refine_ls_wR_factor_ref 0.1956
_reflns_number_gt 3864
_reflns_number_total 5091
_reflns_threshold_expression >2sigma(I)
_cod_data_source_file c2dt32381h.txt
_cod_data_source_block shelxl2
_cod_original_cell_volume 2756.9(8)
_cod_database_code 7021074

loop_
_symmetry_equiv_pos_as_xyz
'x, y, z'
'-x, y+1/2, -z+1/2'
'-x, -y, -z'
'x, -y-1/2, z-1/2'

loop_
_atom_site_label
_atom_site_type_symbol
_atom_site_fract_x
_atom_site_fract_y
_atom_site_fract_z
_atom_site_U_iso_or_equiv
_atom_site_adp_type
_atom_site_occupancy
_atom_site_symmetry_multiplicity
_atom_site_calc_flag
_atom_site_refinement_flags
_atom_site_disorder_assembly
_atom_site_disorder_group
Zn1 Zn 0.97956(5) 0.38737(6) 0.04225(4) 0.0307(2) Uani 1 1 d . . .
S1 S 0.09242(10) 0.75443(13) 0.12093(9) 0.0329(4) Uani 1 1 d . . .
S2 S 1.03690(12) 0.15701(14) 0.12311(10) 0.0409(4) Uani 1 1 d . . .
O1 O 0.9080(3) 0.5140(3) -0.0335(2) 0.0310(9) Uani 1 1 d . . .
O2 O 0.0833(3) 0.6885(4) 0.1918(3) 0.0472(12) Uani 1 1 d . . .
O3 O 0.0235(3) 0.7209(4) 0.0474(3) 0.0436(11) Uani 1 1 d . . .
O4 O 0.0837(3) 0.8698(4) 0.1334(3) 0.0472(12) Uani 1 1 d . . .
O5 O 1.0489(3) 0.2809(4) 0.1259(2) 0.0386(10) Uani 1 1 d . . .
N1 N 0.8558(3) 0.4103(4) 0.0950(3) 0.0306(11) Uani 1 1 d . . .
N2 N 0.5424(3) 0.6028(4) 0.0622(3) 0.0361(12) Uani 1 1 d . . .
N3 N 0.4913(4) 0.6769(5) 0.0254(3) 0.0393(13) Uani 1 1 d . . .
C1 C 0.8300(5) 0.3590(5) 0.1594(4) 0.0370(14) Uani 1 1 d . . .
H1 H 0.8751 0.3100 0.1880 0.044 Uiso 1 1 calc R . .
C2 C 0.7392(5) 0.3746(6) 0.1866(4) 0.0395(15) Uani 1 1 d . . .
H2 H 0.7234 0.3348 0.2315 0.047 Uiso 1 1 calc R . .
C3 C 0.6731(4) 0.4477(6) 0.1478(4) 0.0393(15) Uani 1 1 d . . .
H3 H 0.6121 0.4586 0.1664 0.047 Uiso 1 1 calc R . .
C4 C 0.6965(4) 0.5064(5) 0.0803(3) 0.0299(13) Uani 1 1 d . . .
C5 C 0.7901(4) 0.4858(5) 0.0554(3) 0.0317(13) Uani 1 1 d . . .
C6 C 0.8217(4) 0.5410(5) -0.0125(4) 0.0309(13) Uani 1 1 d . . .
C7 C 0.7576(4) 0.6166(5) -0.0537(4) 0.0352(14) Uani 1 1 d . . .
H7 H 0.7764 0.6546 -0.0984 0.042 Uiso 1 1 calc R . .
C8 C 0.6662(4) 0.6369(5) -0.0298(4) 0.0375(15) Uani 1 1 d . . .
H8 H 0.6243 0.6882 -0.0592 0.045 Uiso 1 1 calc R . .
C9 C 0.6350(4) 0.5846(5) 0.0351(4) 0.0345(14) Uani 1 1 d . . .
C10 C 0.3979(4) 0.6922(5) 0.0531(4) 0.0336(14) Uani 1 1 d . . .
C11 C 0.3645(4) 0.6316(5) 0.1140(4) 0.0359(14) Uani 1 1 d . . .
H11 H 0.4045 0.5765 0.1404 0.043 Uiso 1 1 calc R . .
C12 C 0.2721(4) 0.6514(5) 0.1363(4) 0.0351(14) Uani 1 1 d . . .
H12 H 0.2503 0.6111 0.1786 0.042 Uiso 1 1 calc R . .
C13 C 0.2124(4) 0.7307(5) 0.0959(3) 0.0302(13) Uani 1 1 d . . .
C14 C 0.2442(4) 0.7914(5) 0.0337(4) 0.0394(15) Uani 1 1 d . . .
H14 H 0.2034 0.8452 0.0064 0.047 Uiso 1 1 calc R . .
C15 C 0.3379(5) 0.7715(6) 0.0123(4) 0.0407(15) Uani 1 1 d . . .
H15 H 0.3601 0.8118 -0.0297 0.049 Uiso 1 1 calc R . .
C16 C 1.1190(6) 0.1088(6) 0.0569(4) 0.056(2) Uani 1 1 d . . .
H16A H 1.0971 0.1341 0.0016 0.085 Uiso 1 1 calc R . .
H16B H 1.1197 0.0303 0.0576 0.085 Uiso 1 1 calc R . .
H16C H 1.1850 0.1358 0.0755 0.085 Uiso 1 1 calc R . .
C17 C 1.1034(5) 0.1125(6) 0.2171(4) 0.0474(17) Uani 1 1 d . . .
H17A H 1.1712 0.1372 0.2214 0.071 Uiso 1 1 calc R . .
H17B H 1.1021 0.0340 0.2192 0.071 Uiso 1 1 calc R . .
H17C H 1.0733 0.1420 0.2621 0.071 Uiso 1 1 calc R . .
S3 S 0.7758(3) 0.9620(3) 0.1347(3) 0.0821(17) Uiso 0.694(10) 1 d PD A 1
O6 O 0.6934(10) 1.0264(12) 0.1436(9) 0.123(4) Uiso 0.694(10) 1 d PD A 1
C18 C 0.7433(15) 0.8250(16) 0.1204(12) 0.109(6) Uiso 0.694(10) 1 d P A 1
H18A H 0.7330 0.7935 0.1724 0.163 Uiso 0.694(10) 1 calc PR A 1
H18B H 0.7960 0.7865 0.0993 0.163 Uiso 0.694(10) 1 calc PR A 1
H18C H 0.6830 0.8192 0.0817 0.163 Uiso 0.694(10) 1 calc PR A 1
C19 C 0.8662(10) 0.9455(13) 0.2233(8) 0.061(4) Uiso 0.694(10) 1 d PD A 1
H19A H 0.8861 1.0161 0.2458 0.092 Uiso 0.694(10) 1 calc PR A 1
H19B H 0.9232 0.9081 0.2083 0.092 Uiso 0.694(10) 1 calc PR A 1
H19C H 0.8383 0.9034 0.2641 0.092 Uiso 0.694(10) 1 calc PR A 1
S3' S 0.7316(10) 0.9453(11) 0.1828(9) 0.123(5) Uiso 0.306(10) 1 d PD A 2
O6' O 0.682(2) 1.047(2) 0.182(2) 0.123(4) Uiso 0.306(10) 1 d PD A 2
C18' C 0.704(2) 0.816(2) 0.1460(19) 0.067(8) Uiso 0.306(10) 1 d PD A 2
H18D H 0.6608 0.7807 0.1795 0.101 Uiso 0.306(10) 1 calc PR A 2
H18E H 0.7646 0.7746 0.1480 0.101 Uiso 0.306(10) 1 calc PR A 2
H18F H 0.6714 0.8202 0.0898 0.101 Uiso 0.306(10) 1 calc PR A 2
C19' C 0.854(3) 0.937(4) 0.196(3) 0.094(14) Uiso 0.306(10) 1 d P A 2
H19D H 0.8819 1.0097 0.1964 0.141 Uiso 0.306(10) 1 calc PR A 2
H19E H 0.8749 0.8962 0.1511 0.141 Uiso 0.306(10) 1 calc PR A 2
H19F H 0.8773 0.9015 0.2473 0.141 Uiso 0.306(10) 1 calc PR A 2
S4 S 0.4313(5) 0.0984(9) 0.1834(7) 0.073(2) Uiso 0.51(3) 1 d PD B 1
O7 O 0.3358(10) 0.1578(17) 0.1699(12) 0.084(5) Uiso 0.51(3) 1 d PD B 1
C20 C 0.446(2) 0.054(2) 0.0858(18) 0.102(5) Uiso 0.51(3) 1 d P B 1
H20A H 0.3859 0.0175 0.0612 0.153 Uiso 0.51(3) 1 calc PR B 1
H20B H 0.5010 0.0045 0.0894 0.153 Uiso 0.51(3) 1 calc PR B 1
H20C H 0.4579 0.1159 0.0523 0.153 Uiso 0.51(3) 1 calc PR B 1
C21 C 0.5330(15) 0.1908(19) 0.1836(15) 0.065(7) Uiso 0.51(3) 1 d PD B 1
H21A H 0.5281 0.2263 0.1307 0.097 Uiso 0.51(3) 1 calc PR B 1
H21B H 0.5947 0.1512 0.1941 0.097 Uiso 0.51(3) 1 calc PR B 1
H21C H 0.5309 0.2449 0.2260 0.097 Uiso 0.51(3) 1 calc PR B 1
S4' S 0.4260(4) 0.1248(8) 0.2047(7) 0.062(2) Uiso 0.49(3) 1 d PD B 2
O7' O 0.3374(9) 0.1939(15) 0.1917(10) 0.067(4) Uiso 0.49(3) 1 d PD B 2
C20' C 0.427(2) 0.040(2) 0.118(2) 0.102(5) Uiso 0.49(3) 1 d P B 2
H20D H 0.3628 0.0074 0.1024 0.153 Uiso 0.49(3) 1 calc PR B 2
H20E H 0.4763 -0.0168 0.1307 0.153 Uiso 0.49(3) 1 calc PR B 2
H20F H 0.4441 0.0826 0.0721 0.153 Uiso 0.49(3) 1 calc PR B 2
C21' C 0.5179(19) 0.215(2) 0.1977(16) 0.077(8) Uiso 0.49(3) 1 d P B 2
H21D H 0.5175 0.2349 0.1409 0.115 Uiso 0.49(3) 1 calc PR B 2
H21E H 0.5809 0.1819 0.2188 0.115 Uiso 0.49(3) 1 calc PR B 2
H21F H 0.5080 0.2787 0.2297 0.115 Uiso 0.49(3) 1 calc PR B 2

loop_
_atom_site_aniso_label
_atom_site_aniso_U_11
_atom_site_aniso_U_22
_atom_site_aniso_U_33
_atom_site_aniso_U_23
_atom_site_aniso_U_13
_atom_site_aniso_U_12
Zn1 0.0266(4) 0.0294(4) 0.0370(4) 0.0016(3) 0.0071(3) 0.0016(3)
S1 0.0286(7) 0.0353(9) 0.0356(8) -0.0043(6) 0.0075(6) 0.0026(6)
S2 0.0386(9) 0.0327(9) 0.0512(10) 0.0054(7) 0.0061(7) 0.0018(7)
O1 0.0214(19) 0.034(2) 0.039(2) 0.0009(18) 0.0101(17) -0.0005(17)
O2 0.037(2) 0.062(3) 0.046(3) 0.012(2) 0.020(2) 0.006(2)
O3 0.033(2) 0.052(3) 0.044(2) -0.014(2) 0.001(2) 0.007(2)
O4 0.040(2) 0.030(3) 0.074(3) -0.015(2) 0.013(2) 0.003(2)
O5 0.039(2) 0.032(3) 0.045(2) 0.0049(19) 0.008(2) 0.0029(19)
N1 0.028(2) 0.032(3) 0.032(3) 0.000(2) 0.006(2) 0.004(2)
N2 0.026(2) 0.036(3) 0.048(3) -0.005(2) 0.009(2) 0.001(2)
N3 0.027(3) 0.042(3) 0.052(3) -0.001(3) 0.011(2) 0.008(2)
C1 0.038(3) 0.035(4) 0.038(3) 0.004(3) 0.007(3) 0.006(3)
C2 0.041(3) 0.046(4) 0.034(3) 0.003(3) 0.015(3) 0.005(3)
C3 0.030(3) 0.046(4) 0.044(4) 0.001(3) 0.013(3) 0.008(3)
C4 0.028(3) 0.030(3) 0.033(3) -0.001(2) 0.011(2) 0.000(2)
C5 0.030(3) 0.032(3) 0.033(3) -0.004(3) 0.002(2) 0.005(3)
C6 0.024(3) 0.033(3) 0.037(3) -0.003(3) 0.006(2) -0.002(2)
C7 0.031(3) 0.033(4) 0.043(3) 0.001(3) 0.008(3) 0.001(3)
C8 0.027(3) 0.038(4) 0.048(4) 0.006(3) 0.009(3) 0.011(3)
C9 0.028(3) 0.034(4) 0.042(3) -0.004(3) 0.008(3) 0.002(3)
C10 0.030(3) 0.032(3) 0.040(3) -0.004(3) 0.007(3) 0.003(3)
C11 0.027(3) 0.038(4) 0.042(3) 0.002(3) 0.002(3) 0.002(3)
C12 0.030(3) 0.043(4) 0.033(3) 0.000(3) 0.008(3) -0.001(3)
C13 0.025(3) 0.032(3) 0.034(3) -0.003(3) 0.006(2) 0.001(2)
C14 0.031(3) 0.039(4) 0.049(4) 0.003(3) 0.006(3) 0.012(3)
C15 0.041(4) 0.040(4) 0.043(3) 0.002(3) 0.012(3) 0.004(3)
C16 0.077(5) 0.045(5) 0.050(4) 0.003(3) 0.019(4) 0.027(4)
C17 0.051(4) 0.040(4) 0.055(4) 0.011(3) 0.019(3) 0.015(3)

loop_
_atom_type_symbol
_atom_type_description
_atom_type_scat_dispersion_real
_atom_type_scat_dispersion_imag
_atom_type_scat_source
C C 0.0033 0.0016 'International Tables Vol C Tables 4.2.6.8 and 6.1.1.4'
H H 0.0000 0.0000 'International Tables Vol C Tables 4.2.6.8 and 6.1.1.4'
N N 0.0061 0.0033 'International Tables Vol C Tables 4.2.6.8 and 6.1.1.4'
O O 0.0106 0.0060 'International Tables Vol C Tables 4.2.6.8 and 6.1.1.4'
Zn Zn 0.2839 1.4301 'International Tables Vol C Tables 4.2.6.8 and 6.1.1.4'
S S 0.1246 0.1234 'International Tables Vol C Tables 4.2.6.8 and 6.1.1.4'

loop_
_geom_angle_atom_site_label_1
_geom_angle_atom_site_label_2
_geom_angle_atom_site_label_3
_geom_angle
_geom_angle_site_symmetry_1
_geom_angle_site_symmetry_3
O1 Zn1 O3 106.91(18) 3_765 3_665
O1 Zn1 N1 130.46(18) 3_765 .
O3 Zn1 N1 118.88(19) 3_665 .
O1 Zn1 O5 98.92(16) 3_765 .
O3 Zn1 O5 91.58(18) 3_665 .
N1 Zn1 O5 97.77(18) . .
O1 Zn1 O1 78.68(15) 3_765 .
O3 Zn1 O1 95.63(17) 3_665 .
N1 Zn1 O1 79.03(17) . .
O5 Zn1 O1 172.78(16) . .
O2 S1 O4 114.9(3) . .
O2 S1 O3 112.6(3) . .
O4 S1 O3 109.6(3) . .
O2 S1 C13 106.7(3) . .
O4 S1 C13 107.1(3) . .
O3 S1 C13 105.3(3) . .
O5 S2 C17 104.1(3) . .
O5 S2 C16 106.0(3) . .
C17 S2 C16 98.2(3) . .
C6 O1 Zn1 126.6(4) . 3_765
C6 O1 Zn1 112.4(3) . .
Zn1 O1 Zn1 101.32(15) 3_765 .
S1 O3 Zn1 137.5(3) . 3_665
S2 O5 Zn1 125.7(2) . .
C1 N1 C5 117.8(5) . .
C1 N1 Zn1 127.7(4) . .
C5 N1 Zn1 114.5(4) . .
N3 N2 C9 115.0(5) . .
N2 N3 C10 113.7(5) . .
N1 C1 C2 123.0(6) . .
N1 C1 H1 118.5 . .
C2 C1 H1 118.5 . .
C3 C2 C1 120.0(6) . .
C3 C2 H2 120.0 . .
C1 C2 H2 120.0 . .
C2 C3 C4 119.9(6) . .
C2 C3 H3 120.0 . .
C4 C3 H3 120.0 . .
C3 C4 C9 125.5(5) . .
C3 C4 C5 117.1(5) . .
C9 C4 C5 117.4(5) . .
N1 C5 C4 122.2(5) . .
N1 C5 C6 116.0(5) . .
C4 C5 C6 121.8(5) . .
O1 C6 C7 124.5(5) . .
O1 C6 C5 117.9(5) . .
C7 C6 C5 117.6(5) . .
C8 C7 C6 120.9(6) . .
C8 C7 H7 119.6 . .
C6 C7 H7 119.6 . .
C9 C8 C7 122.2(6) . .
C9 C8 H8 118.9 . .
C7 C8 H8 118.9 . .
C8 C9 C4 120.1(5) . .
C8 C9 N2 124.3(5) . .
C4 C9 N2 115.5(5) . .
C11 C10 C15 120.0(6) . .
C11 C10 N3 124.4(5) . .
C15 C10 N3 115.6(6) . .
C10 C11 C12 120.5(6) . .
C10 C11 H11 119.8 . .
C12 C11 H11 119.8 . .
C13 C12 C11 119.6(6) . .
C13 C12 H12 120.2 . .
C11 C12 H12 120.2 . .
C12 C13 C14 120.7(5) . .
C12 C13 S1 120.4(5) . .
C14 C13 S1 118.9(4) . .
C13 C14 C15 119.2(6) . .
C13 C14 H14 120.4 . .
C15 C14 H14 120.4 . .
C10 C15 C14 120.1(6) . .
C10 C15 H15 120.0 . .
C14 C15 H15 120.0 . .
S2 C16 H16A 109.5 . .
S2 C16 H16B 109.5 . .
H16A C16 H16B 109.5 . .
S2 C16 H16C 109.5 . .
H16A C16 H16C 109.5 . .
H16B C16 H16C 109.5 . .
S2 C17 H17A 109.5 . .
S2 C17 H17B 109.5 . .
H17A C17 H17B 109.5 . .
S2 C17 H17C 109.5 . .
H17A C17 H17C 109.5 . .
H17B C17 H17C 109.5 . .
O6 S3 C18 111.6(10) . .
O6 S3 C19 116.8(8) . .
C18 S3 C19 97.6(8) . .
O6' S3' C19' 122(2) . .
O6' S3' C18' 136.8(19) . .
C19' S3' C18' 99(2) . .
S3' C18' H18D 109.5 . .
S3' C18' H18E 109.5 . .
H18D C18' H18E 109.5 . .
S3' C18' H18F 109.5 . .
H18D C18' H18F 109.5 . .
H18E C18' H18F 109.5 . .
S3' C19' H19D 109.5 . .
S3' C19' H19E 109.5 . .
H19D C19' H19E 109.5 . .
S3' C19' H19F 109.5 . .
H19D C19' H19F 109.5 . .
H19E C19' H19F 109.5 . .
O7 S4 C20 103.3(12) . .
O7 S4 C21 110.5(11) . .
C20 S4 C21 90.5(13) . .
O7' S4' C21' 102.4(12) . .
O7' S4' C20' 109.3(11) . .
C21' S4' C20' 103.6(14) . .
S4' C20' H20D 109.5 . .
S4' C20' H20E 109.5 . .
H20D C20' H20E 109.5 . .
S4' C20' H20F 109.5 . .
H20D C20' H20F 109.5 . .
H20E C20' H20F 109.5 . .
S4' C21' H21D 109.5 . .
S4' C21' H21E 109.5 . .
H21D C21' H21E 109.5 . .
S4' C21' H21F 109.5 . .
H21D C21' H21F 109.5 . .
H21E C21' H21F 109.5 . .

loop_
_geom_bond_atom_site_label_1
_geom_bond_atom_site_label_2
_geom_bond_distance
_geom_bond_site_symmetry_2
Zn1 O1 1.984(4) 3_765
Zn1 O3 1.989(4) 3_665
Zn1 N1 2.033(5) .
Zn1 O5 2.038(4) .
Zn1 O1 2.146(4) .
S1 O2 1.445(5) .
S1 O4 1.447(5) .
S1 O3 1.483(4) .
S1 C13 1.774(6) .
S2 O5 1.539(5) .
S2 C17 1.766(7) .
S2 C16 1.779(7) .
O1 C6 1.321(7) .
O1 Zn1 1.984(4) 3_765
O3 Zn1 1.989(4) 3_665
N1 C1 1.328(8) .
N1 C5 1.391(7) .
N2 N3 1.253(7) .
N2 C9 1.422(8) .
N3 C10 1.432(7) .
C1 C2 1.394(9) .
C1 H1 0.9400 .
C2 C3 1.370(9) .
C2 H2 0.9400 .
C3 C4 1.404(8) .
C3 H3 0.9400 .
C4 C9 1.419(8) .
C4 C5 1.423(8) .
C5 C6 1.430(8) .
C6 C7 1.390(8) .
C7 C8 1.387(8) .
C7 H7 0.9400 .
C8 C9 1.372(9) .
C8 H8 0.9400 .
C10 C11 1.381(9) .
C10 C15 1.387(8) .
C11 C12 1.389(8) .
C11 H11 0.9400 .
C12 C13 1.384(8) .
C12 H12 0.9400 .
C13 C14 1.390(9) .
C14 C15 1.399(9) .
C14 H14 0.9400 .
C15 H15 0.9400 .
C16 H16A 0.9700 .
C16 H16B 0.9700 .
C16 H16C 0.9700 .
C17 H17A 0.9700 .
C17 H17B 0.9700 .
C17 H17C 0.9700 .
S3 O6 1.405(12) .
S3 C18 1.76(2) .
S3 C19 1.784(12) .
C18 H18A 0.9700 .
C18 H18B 0.9700 .
C18 H18C 0.9700 .
C19 H19A 0.9700 .
C19 H19B 0.9700 .
C19 H19C 0.9700 .
S3' O6' 1.422(18) .
S3' C19' 1.66(5) .
S3' C18' 1.73(2) .
C18' H18D 0.9700 .
C18' H18E 0.9700 .
C18' H18F 0.9700 .
C19' H19D 0.9700 .
C19' H19E 0.9700 .
C19' H19F 0.9700 .
S4 O7 1.488(13) .
S4 C20 1.74(3) .
S4 C21 1.799(16) .
C20 H20A 0.9700 .
C20 H20B 0.9700 .
C20 H20C 0.9700 .
C21 H21A 0.9700 .
C21 H21B 0.9700 .
C21 H21C 0.9700 .
S4' O7' 1.471(12) .
S4' C21' 1.69(2) .
S4' C20' 1.78(3) .
C20' H20D 0.9700 .
C20' H20E 0.9700 .
C20' H20F 0.9700 .
C21' H21D 0.9700 .
C21' H21E 0.9700 .
C21' H21F 0.9700 .

loop_
_geom_hbond_atom_site_label_D
_geom_hbond_atom_site_label_H
_geom_hbond_atom_site_label_A
_geom_hbond_distance_DH
_geom_hbond_distance_HA
_geom_hbond_distance_DA
_geom_hbond_angle_DHA
_geom_hbond_site_symmetry_A
C17 H17C O2 0.97 2.44 3.283(8) 144.5 2_645
C17 H17B O4 0.97 2.46 3.293(9) 143.2 1_645
C17 H17A O7 0.97 2.53 3.429(17) 153.5 1_655
C17 H17A O7' 0.97 2.50 3.440(15) 164.5 1_655
C1 H1 O2 0.94 2.48 3.319(8) 147.8 2_645

loop_
_geom_torsion_atom_site_label_1
_geom_torsion_atom_site_label_2
_geom_torsion_atom_site_label_3
_geom_torsion_atom_site_label_4
_geom_torsion
_geom_torsion_site_symmetry_1
_geom_torsion_site_symmetry_4
O1 Zn1 O1 C6 -137.8(4) 3_765 .
O3 Zn1 O1 C6 116.0(4) 3_665 .
N1 Zn1 O1 C6 -2.3(4) . .
O5 Zn1 O1 C6 -66.6(13) . .
O1 Zn1 O1 Zn1 0.0 3_765 3_765
O3 Zn1 O1 Zn1 -106.16(19) 3_665 3_765
N1 Zn1 O1 Zn1 135.5(2) . 3_765
O5 Zn1 O1 Zn1 71.2(13) . 3_765
O2 S1 O3 Zn1 -84.9(5) . 3_665
O4 S1 O3 Zn1 145.8(4) . 3_665
C13 S1 O3 Zn1 31.0(5) . 3_665
C17 S2 O5 Zn1 -173.3(3) . .
C16 S2 O5 Zn1 83.6(4) . .
O1 Zn1 O5 S2 -138.2(3) 3_765 .
O3 Zn1 O5 S2 -30.9(3) 3_665 .
N1 Zn1 O5 S2 88.6(3) . .
O1 Zn1 O5 S2 151.7(11) . .
O1 Zn1 N1 C1 -114.9(5) 3_765 .
O3 Zn1 N1 C1 90.0(5) 3_665 .
O5 Zn1 N1 C1 -6.1(5) . .
O1 Zn1 N1 C1 -179.5(5) . .
O1 Zn1 N1 C5 68.0(4) 3_765 .
O3 Zn1 N1 C5 -87.0(4) 3_665 .
O5 Zn1 N1 C5 176.8(4) . .
O1 Zn1 N1 C5 3.4(4) . .
C9 N2 N3 C10 179.0(5) . .
C5 N1 C1 C2 2.6(9) . .
Zn1 N1 C1 C2 -174.4(5) . .
N1 C1 C2 C3 -1.9(10) . .
C1 C2 C3 C4 0.5(10) . .
C2 C3 C4 C9 -179.7(6) . .
C2 C3 C4 C5 0.0(9) . .
C1 N1 C5 C4 -2.0(8) . .
Zn1 N1 C5 C4 175.4(4) . .
C1 N1 C5 C6 178.6(5) . .
Zn1 N1 C5 C6 -4.0(6) . .
C3 C4 C5 N1 0.7(9) . .
C9 C4 C5 N1 -179.6(5) . .
C3 C4 C5 C6 -179.9(5) . .
C9 C4 C5 C6 -0.2(9) . .
Zn1 O1 C6 C7 58.6(7) 3_765 .
Zn1 O1 C6 C7 -176.6(5) . .
Zn1 O1 C6 C5 -123.9(5) 3_765 .
Zn1 O1 C6 C5 0.9(6) . .
N1 C5 C6 O1 2.0(8) . .
C4 C5 C6 O1 -177.4(5) . .
N1 C5 C6 C7 179.7(5) . .
C4 C5 C6 C7 0.3(9) . .
O1 C6 C7 C8 177.1(6) . .
C5 C6 C7 C8 -0.4(9) . .
C6 C7 C8 C9 0.4(10) . .
C7 C8 C9 C4 -0.3(10) . .
C7 C8 C9 N2 179.7(6) . .
C3 C4 C9 C8 179.9(6) . .
C5 C4 C9 C8 0.2(9) . .
C3 C4 C9 N2 -0.1(9) . .
C5 C4 C9 N2 -179.8(5) . .
N3 N2 C9 C8 -4.5(9) . .
N3 N2 C9 C4 175.6(5) . .
N2 N3 C10 C11 -0.6(9) . .
N2 N3 C10 C15 -178.2(5) . .
C15 C10 C11 C12 -1.8(9) . .
N3 C10 C11 C12 -179.3(6) . .
C10 C11 C12 C13 1.5(9) . .
C11 C12 C13 C14 -0.6(9) . .
C11 C12 C13 S1 177.8(5) . .
O2 S1 C13 C12 7.0(6) . .
O4 S1 C13 C12 130.5(5) . .
O3 S1 C13 C12 -112.9(5) . .
O2 S1 C13 C14 -174.6(5) . .
O4 S1 C13 C14 -51.0(5) . .
O3 S1 C13 C14 65.6(5) . .
C12 C13 C14 C15 -0.1(9) . .
S1 C13 C14 C15 -178.5(5) . .
C11 C10 C15 C14 1.1(9) . .
N3 C10 C15 C14 178.9(6) . .
C13 C14 C15 C10 -0.2(10) . .
